data_7154439
loop_
_publ_author_name
'Wu, Yanping'
'Li, Zhenyu'
'Liu, Qingsong'
'Wang, Xiaoqing'
'Yan, Hui'
'Gong, Shuwen'
'Liu, Zhipeng'
'He, Weijiang'

_publ_section_title
;
 High solid-state luminescence in propeller-shaped AIE-active
 pyridine-ketoiminate-boron complexes.
;
_journal_issue 20
_journal_name_full 'Organic &amp; biomolecular chemistry'
_journal_page_first 5775
_journal_page_last 5782
_journal_paper_doi 10.1039/c5ob00607d
_journal_volume 13
_journal_year 2015
_chemical_formula_sum 'C31 H24 B N O'
_chemical_formula_weight 437.32
_chemical_name_systematic
; 
 ? 
;
_space_group_IT_number 2
_symmetry_cell_setting triclinic
_symmetry_space_group_name_Hall '-P 1'
_symmetry_space_group_name_H-M 'P -1'
_atom_sites_solution_hydrogens geom
_atom_sites_solution_primary direct
_atom_sites_solution_secondary difmap
_audit_creation_method SHELXL-97
_audit_update_record
;
2015-03-23 deposited with the CCDC.
2015-04-14 downloaded from the CCDC.
;
_cell_angle_alpha 109.354(2)
_cell_angle_beta 102.8820(10)
_cell_angle_gamma 95.3860(10)
_cell_formula_units_Z 2
_cell_length_a 9.2542(8)
_cell_length_b 9.8875(9)
_cell_length_c 14.4448(13)
_cell_measurement_temperature 298(2)
_cell_volume 1195.24(19)
_computing_structure_refinement 'SHELXL-97 (Sheldrick, 1997)'
_computing_structure_solution 'SHELXS-97 (Sheldrick, 1990)'
_diffrn_ambient_temperature 298(2)
_diffrn_measured_fraction_theta_full 0.980
_diffrn_measured_fraction_theta_max 0.980
_diffrn_radiation_monochromator graphite
_diffrn_radiation_source 'fine-focus sealed tube'
_diffrn_radiation_type MoK\a
_diffrn_radiation_wavelength 0.71073
_diffrn_reflns_av_R_equivalents 0.0271
_diffrn_reflns_av_sigmaI/netI 0.0658
_diffrn_reflns_limit_h_max 10
_diffrn_reflns_limit_h_min -10
_diffrn_reflns_limit_k_max 11
_diffrn_reflns_limit_k_min -11
_diffrn_reflns_limit_l_max 17
_diffrn_reflns_limit_l_min -14
_diffrn_reflns_number 5993
_diffrn_reflns_theta_full 25.02
_diffrn_reflns_theta_max 25.02
_diffrn_reflns_theta_min 2.89
_exptl_absorpt_coefficient_mu 0.072
_exptl_absorpt_correction_T_max 0.9857
_exptl_absorpt_correction_T_min 0.9690
_exptl_crystal_colour yellow
_exptl_crystal_density_diffrn 1.215
_exptl_crystal_density_method 'not measured'
_exptl_crystal_description block
_exptl_crystal_F_000 460
_exptl_crystal_size_max 0.44
_exptl_crystal_size_mid 0.37
_exptl_crystal_size_min 0.20
_refine_diff_density_max 0.206
_refine_diff_density_min -0.192
_refine_diff_density_rms 0.039
_refine_ls_extinction_method none
_refine_ls_goodness_of_fit_ref 0.697
_refine_ls_hydrogen_treatment mixed
_refine_ls_matrix_type full
_refine_ls_number_parameters 307
_refine_ls_number_reflns 4122
_refine_ls_number_restraints 0
_refine_ls_restrained_S_all 0.697
_refine_ls_R_factor_all 0.1048
_refine_ls_R_factor_gt 0.0511
_refine_ls_shift/su_max 0.000
_refine_ls_shift/su_mean 0.000
_refine_ls_structure_factor_coef Fsqd
_refine_ls_weighting_details 'calc w=1/[\s^2^(Fo^2^)+(0.2000P)^2^+0.0000P] where P=(Fo^2^+2Fc^2^)/3'
_refine_ls_weighting_scheme calc
_refine_ls_wR_factor_gt 0.1568
_refine_ls_wR_factor_ref 0.2173
_reflns_number_gt 2265
_reflns_number_total 4122
_reflns_threshold_expression >2sigma(I)
_cod_data_source_file c5ob00607d2.cif
_cod_data_source_block compound3
_cod_depositor_comments
;
The following automatic conversions were performed:

'_symmetry_cell_setting' value 'Triclinic' changed to 'triclinic'
according to
/usr/data/users/saulius/crontab/automatic-downloads/rss-feeds/RSC/lib/dictionaries/cif_core.dic
dictionary named 'cif_core.dic' version 2.4.2 from 2011-04-26.

Automatic conversion script
Id: cif_fix_values 3271 2015-04-21 07:52:19Z andrius 

 Adding full bibliography for 7154438--7154439.cif.
;
_cod_original_cell_volume 1195.24(18)
_cod_original_sg_symbol_H-M 'P-1   '
_cod_database_code 7154439

loop_
_symmetry_equiv_pos_as_xyz
'x, y, z'
'-x, -y, -z'

loop_
_atom_site_label
_atom_site_type_symbol
_atom_site_fract_x
_atom_site_fract_y
_atom_site_fract_z
_atom_site_U_iso_or_equiv
_atom_site_adp_type
_atom_site_occupancy
_atom_site_symmetry_multiplicity
_atom_site_calc_flag
_atom_site_refinement_flags
O1 O 0.16844(19) 0.32782(19) 0.83667(13) 0.0413(5) Uani 1 1 d .
N1 N -0.0500(2) 0.1711(2) 0.69871(16) 0.0394(6) Uani 1 1 d .
C7 C 0.0948(3) 0.4399(3) 0.85174(19) 0.0373(6) Uani 1 1 d .
C15 C -0.1292(3) 0.2809(3) 0.7238(2) 0.0392(6) Uani 1 1 d .
C8 C -0.0493(3) 0.4244(3) 0.7936(2) 0.0397(7) Uani 1 1 d .
C6 C 0.1839(3) 0.5736(3) 0.93730(19) 0.0392(6) Uani 1 1 d .
C20 C 0.1794(3) 0.2853(3) 0.6540(2) 0.0432(7) Uani 1 1 d .
C26 C 0.2043(3) 0.0761(3) 0.7399(2) 0.0411(7) Uani 1 1 d .
C5 C 0.1214(3) 0.6772(3) 1.0001(2) 0.0464(7) Uani 1 1 d .
H5 H 0.0172 0.6659 0.9880 0.056 Uiso 1 1 calc R
C9 C -0.1309(3) 0.5504(3) 0.80243(19) 0.0397(7) Uani 1 1 d .
C18 C -0.2750(3) -0.0023(3) 0.6016(2) 0.0569(8) Uani 1 1 d .
H18 H -0.3221 -0.0981 0.5625 0.068 Uiso 1 1 calc R
C1 C 0.3404(3) 0.5922(3) 0.9596(2) 0.0492(7) Uani 1 1 d .
H1 H 0.3852 0.5235 0.9198 0.059 Uiso 1 1 calc R
C19 C -0.1213(3) 0.0342(3) 0.6395(2) 0.0468(7) Uani 1 1 d .
H19 H -0.0641 -0.0385 0.6237 0.056 Uiso 1 1 calc R
C14 C -0.2499(3) 0.5666(3) 0.8465(2) 0.0493(7) Uani 1 1 d .
H14 H -0.2822 0.4966 0.8711 0.059 Uiso 1 1 calc R
C16 C -0.2857(3) 0.2465(3) 0.6822(2) 0.0521(8) Uani 1 1 d .
H16 H -0.3420 0.3204 0.6953 0.062 Uiso 1 1 calc R
C3 C 0.3669(4) 0.8135(3) 1.1000(2) 0.0595(9) Uani 1 1 d .
H3 H 0.4278 0.8940 1.1537 0.071 Uiso 1 1 calc R
C25 C 0.3281(3) 0.3530(3) 0.6749(2) 0.0547(8) Uani 1 1 d .
H25 H 0.3984 0.3531 0.7321 0.066 Uiso 1 1 calc R
C10 C -0.0854(4) 0.6555(3) 0.7664(2) 0.0574(8) Uani 1 1 d .
H10 H -0.0063 0.6465 0.7361 0.069 Uiso 1 1 calc R
C17 C -0.3578(3) 0.1076(4) 0.6232(2) 0.0586(9) Uani 1 1 d .
H17 H -0.4621 0.0870 0.5976 0.070 Uiso 1 1 calc R
C31 C 0.2129(3) 0.0361(3) 0.8247(3) 0.0565(8) Uani 1 1 d .
H31 H 0.1825 0.0951 0.8793 0.068 Uiso 1 1 calc R
C2 C 0.4297(3) 0.7109(3) 1.0400(2) 0.0581(9) Uani 1 1 d .
H2 H 0.5341 0.7214 1.0537 0.070 Uiso 1 1 calc R
C4 C 0.2113(4) 0.7959(3) 1.0797(2) 0.0544(8) Uani 1 1 d .
H4 H 0.1675 0.8648 1.1202 0.065 Uiso 1 1 calc R
C21 C 0.0802(4) 0.2875(3) 0.5667(2) 0.0542(8) Uani 1 1 d .
H21 H -0.0200 0.2424 0.5491 0.065 Uiso 1 1 calc R
B1 B 0.1323(3) 0.2147(3) 0.7319(2) 0.0406(8) Uani 1 1 d .
C22 C 0.1265(4) 0.3550(4) 0.5051(2) 0.0671(10) Uani 1 1 d .
H22 H 0.0570 0.3557 0.4478 0.081 Uiso 1 1 calc R
C24 C 0.3754(4) 0.4201(4) 0.6139(3) 0.0677(10) Uani 1 1 d .
H24 H 0.4756 0.4647 0.6307 0.081 Uiso 1 1 calc R
C23 C 0.2742(4) 0.4209(4) 0.5283(3) 0.0696(10) Uani 1 1 d .
H23 H 0.3054 0.4654 0.4868 0.084 Uiso 1 1 calc R
C27 C 0.2530(3) -0.0165(3) 0.6619(3) 0.0581(8) Uani 1 1 d .
H27 H 0.2500 0.0063 0.6041 0.070 Uiso 1 1 calc R
C13 C -0.3210(4) 0.6846(4) 0.8546(3) 0.0678(10) Uani 1 1 d .
H13 H -0.4000 0.6948 0.8850 0.081 Uiso 1 1 calc R
C28 C 0.3059(4) -0.1417(4) 0.6665(3) 0.0752(11) Uani 1 1 d .
H28 H 0.3377 -0.2005 0.6127 0.090 Uiso 1 1 calc R
C29 C 0.3112(4) -0.1783(4) 0.7507(4) 0.0817(12) Uani 1 1 d .
H29 H 0.3454 -0.2625 0.7540 0.098 Uiso 1 1 calc R
C11 C -0.1561(4) 0.7736(4) 0.7750(3) 0.0834(12) Uani 1 1 d .
H11 H -0.1230 0.8449 0.7518 0.100 Uiso 1 1 calc R
C30 C 0.2651(4) -0.0889(4) 0.8305(3) 0.0736(11) Uani 1 1 d .
H30 H 0.2691 -0.1124 0.8881 0.088 Uiso 1 1 calc R
C12 C -0.2742(4) 0.7870(4) 0.8172(4) 0.0881(13) Uani 1 1 d .
H12 H -0.3233 0.8657 0.8208 0.106 Uiso 1 1 calc R

loop_
_atom_site_aniso_label
_atom_site_aniso_U_11
_atom_site_aniso_U_22
_atom_site_aniso_U_33
_atom_site_aniso_U_23
_atom_site_aniso_U_13
_atom_site_aniso_U_12
O1 0.0381(10) 0.0396(10) 0.0396(10) 0.0090(8) 0.0047(8) 0.0095(8)
N1 0.0374(13) 0.0419(13) 0.0356(12) 0.0119(10) 0.0076(10) 0.0057(10)
C7 0.0373(15) 0.0383(15) 0.0353(14) 0.0122(12) 0.0094(12) 0.0069(12)
C15 0.0353(15) 0.0440(16) 0.0389(15) 0.0165(12) 0.0079(12) 0.0095(12)
C8 0.0364(15) 0.0423(15) 0.0382(15) 0.0130(12) 0.0097(12) 0.0040(12)
C6 0.0421(16) 0.0410(15) 0.0364(14) 0.0167(12) 0.0103(12) 0.0075(12)
C20 0.0447(16) 0.0374(15) 0.0439(16) 0.0084(12) 0.0138(13) 0.0094(12)
C26 0.0340(15) 0.0373(15) 0.0463(16) 0.0123(13) 0.0052(12) 0.0042(12)
C5 0.0439(16) 0.0492(17) 0.0426(16) 0.0136(14) 0.0093(13) 0.0089(13)
C9 0.0390(15) 0.0439(15) 0.0358(14) 0.0167(12) 0.0057(12) 0.0080(12)
C18 0.0485(19) 0.0466(18) 0.0571(19) 0.0072(15) 0.0015(15) -0.0046(15)
C1 0.0404(16) 0.0510(17) 0.0502(17) 0.0112(14) 0.0115(14) 0.0083(14)
C19 0.0456(17) 0.0406(16) 0.0455(16) 0.0096(13) 0.0061(13) 0.0050(13)
C14 0.0447(17) 0.0521(18) 0.0577(19) 0.0235(15) 0.0198(14) 0.0121(14)
C16 0.0393(17) 0.0561(19) 0.0521(18) 0.0109(15) 0.0072(14) 0.0121(14)
C3 0.064(2) 0.0477(18) 0.0503(19) 0.0055(15) 0.0060(16) -0.0013(16)
C25 0.0467(18) 0.0604(19) 0.0570(19) 0.0218(16) 0.0147(15) 0.0065(15)
C10 0.0568(19) 0.061(2) 0.070(2) 0.0365(17) 0.0248(16) 0.0170(16)
C17 0.0359(17) 0.065(2) 0.0569(19) 0.0087(16) 0.0007(14) 0.0008(15)
C31 0.0491(18) 0.0560(19) 0.068(2) 0.0304(17) 0.0105(15) 0.0094(15)
C2 0.0426(17) 0.058(2) 0.0569(19) 0.0085(16) 0.0043(15) -0.0029(15)
C4 0.061(2) 0.0489(18) 0.0450(17) 0.0077(14) 0.0135(15) 0.0094(15)
C21 0.0535(19) 0.062(2) 0.0467(18) 0.0196(15) 0.0127(15) 0.0109(15)
B1 0.0365(17) 0.0388(17) 0.0399(17) 0.0071(14) 0.0081(14) 0.0078(14)
C22 0.084(3) 0.075(2) 0.0506(19) 0.0314(18) 0.0153(18) 0.025(2)
C24 0.060(2) 0.068(2) 0.080(3) 0.030(2) 0.0253(19) 0.0028(17)
C23 0.084(3) 0.066(2) 0.074(2) 0.0354(19) 0.035(2) 0.014(2)
C27 0.0548(19) 0.0533(19) 0.063(2) 0.0145(16) 0.0163(16) 0.0174(15)
C13 0.049(2) 0.065(2) 0.087(3) 0.0190(19) 0.0250(18) 0.0202(17)
C28 0.069(2) 0.051(2) 0.096(3) 0.012(2) 0.020(2) 0.0253(18)
C29 0.066(2) 0.055(2) 0.122(4) 0.040(2) 0.007(2) 0.0210(19)
C11 0.077(3) 0.075(3) 0.127(4) 0.067(3) 0.033(3) 0.025(2)
C30 0.067(2) 0.066(2) 0.093(3) 0.045(2) 0.007(2) 0.0114(19)
C12 0.068(2) 0.057(2) 0.145(4) 0.045(2) 0.021(3) 0.0280(19)

loop_
_atom_type_symbol
_atom_type_description
_atom_type_scat_dispersion_real
_atom_type_scat_dispersion_imag
_atom_type_scat_source
C C 0.0033 0.0016 'International Tables Vol C Tables 4.2.6.8 and 6.1.1.4'
H H 0.0000 0.0000 'International Tables Vol C Tables 4.2.6.8 and 6.1.1.4'
N N 0.0061 0.0033 'International Tables Vol C Tables 4.2.6.8 and 6.1.1.4'
O O 0.0106 0.0060 'International Tables Vol C Tables 4.2.6.8 and 6.1.1.4'
B B 0.0013 0.0007 'International Tables Vol C Tables 4.2.6.8 and 6.1.1.4'

loop_
_geom_angle_atom_site_label_1
_geom_angle_atom_site_label_2
_geom_angle_atom_site_label_3
_geom_angle
C7 O1 B1 118.5(2)
C19 N1 C15 120.8(2)
C19 N1 B1 121.4(2)
C15 N1 B1 117.5(2)
O1 C7 C8 120.9(2)
O1 C7 C6 112.7(2)
C8 C7 C6 126.3(2)
N1 C15 C16 117.3(2)
N1 C15 C8 119.1(2)
C16 C15 C8 123.5(3)
C7 C8 C15 119.4(2)
C7 C8 C9 122.4(2)
C15 C8 C9 118.2(2)
C5 C6 C1 117.7(3)
C5 C6 C7 124.3(2)
C1 C6 C7 117.9(2)
C21 C20 C25 115.9(3)
C21 C20 B1 124.7(3)
C25 C20 B1 119.3(2)
C27 C26 C31 115.6(3)
C27 C26 B1 123.1(3)
C31 C26 B1 121.2(3)
C4 C5 C6 121.0(3)
C10 C9 C14 118.3(3)
C10 C9 C8 119.1(3)
C14 C9 C8 122.6(2)
C19 C18 C17 118.0(3)
C2 C1 C6 120.9(3)
N1 C19 C18 122.5(3)
C13 C14 C9 121.1(3)
C17 C16 C15 121.7(3)
C2 C3 C4 119.1(3)
C24 C25 C20 122.5(3)
C9 C10 C11 120.5(3)
C16 C17 C18 119.6(3)
C30 C31 C26 122.3(3)
C3 C2 C1 120.8(3)
C5 C4 C3 120.4(3)
C22 C21 C20 121.9(3)
O1 B1 C26 108.2(2)
O1 B1 C20 110.3(2)
C26 B1 C20 116.6(2)
O1 B1 N1 103.9(2)
C26 B1 N1 109.4(2)
C20 B1 N1 107.6(2)
C23 C22 C21 120.5(3)
C25 C24 C23 120.0(3)
C22 C23 C24 119.1(3)
C26 C27 C28 122.9(3)
C14 C13 C12 119.4(3)
C29 C28 C27 119.8(4)
C30 C29 C28 119.4(3)
C12 C11 C10 120.5(3)
C29 C30 C31 120.1(4)
C11 C12 C13 120.2(3)

loop_
_geom_bond_atom_site_label_1
_geom_bond_atom_site_label_2
_geom_bond_distance
O1 C7 1.337(3)
O1 B1 1.495(3)
N1 C19 1.346(3)
N1 C15 1.361(3)
N1 B1 1.621(4)
C7 C8 1.373(4)
C7 C6 1.488(4)
C15 C16 1.400(4)
C15 C8 1.449(4)
C8 C9 1.501(4)
C6 C5 1.391(4)
C6 C1 1.392(4)
C20 C21 1.393(4)
C20 C25 1.394(4)
C20 B1 1.620(4)
C26 C27 1.389(4)
C26 C31 1.396(4)
C26 B1 1.605(4)
C5 C4 1.374(4)
C9 C10 1.379(4)
C9 C14 1.387(4)
C18 C19 1.371(4)
C18 C17 1.379(4)
C1 C2 1.377(4)
C14 C13 1.377(4)
C16 C17 1.363(4)
C3 C2 1.368(4)
C3 C4 1.385(4)
C25 C24 1.383(4)
C10 C11 1.375(5)
C31 C30 1.389(5)
C21 C22 1.389(4)
C22 C23 1.374(5)
C24 C23 1.378(5)
C27 C28 1.389(5)
C13 C12 1.374(5)
C28 C29 1.371(5)
C29 C30 1.380(5)
C11 C12 1.362(5)
